data_7123018
loop_
_publ_author_name
'Ramos, Alberto'
'Anti\~nolo, Antonio'
'Carrillo-Hermosilla, Fernando'
'Fern\'andez-Gal\'an, Rafael'
'Garc\'ia-Viv\'o, Daniel'

_publ_section_title
;
 9-Borabicyclo[3.3.1]nonane: a metal-free catalyst for the hydroboration
 of carbodiimides
;
_journal_name_full 'Chemical Communications'
_journal_paper_doi 10.1039/C9CC00593E
_journal_year 2019
_chemical_formula_sum 'C33 H49 B N2'
_chemical_formula_weight 484.55
_chemical_name_common 4
_chemical_name_systematic
;
 ?
;
_space_group_crystal_system monoclinic
_space_group_IT_number 14
_space_group_name_Hall '-P 2ybc'
_space_group_name_H-M_alt 'P 1 21/c 1'
_symmetry_space_group_name_Hall '-P 2ybc'
_symmetry_space_group_name_H-M 'P 1 21/c 1'
_atom_sites_solution_hydrogens geom
_audit_creation_method SHELXL-2014
_audit_update_record
;
2018-11-29 deposited with the CCDC.
2019-02-12 downloaded from the CCDC.
;
_cell_angle_alpha 90
_cell_angle_beta 111.704(11)
_cell_angle_gamma 90
_cell_formula_units_Z 4
_cell_length_a 15.1308(17)
_cell_length_b 10.9346(11)
_cell_length_c 19.7707(18)
_cell_measurement_reflns_used 7862
_cell_measurement_temperature 136(20)
_cell_measurement_theta_max 69.5350
_cell_measurement_theta_min 3.1280
_cell_volume 3039.2(6)
_computing_cell_refinement 'CrysAlisPro 1.171.38.46 (Rigaku OD, 2015)'
_computing_data_collection 'CrysAlisPro 1.171.38.46 (Rigaku OD, 2015)'
_computing_data_reduction 'CrysAlisPro 1.171.38.46 (Rigaku OD, 2015)'
_computing_structure_refinement 'SHELXL-2014 (Sheldrick, 2014)'
_computing_structure_solution SUPERFLIP
_diffrn_ambient_temperature 136(20)
_diffrn_detector 'CCD plate'
_diffrn_detector_area_resol_mean 8.2640
_diffrn_detector_type Onyx
_diffrn_measured_fraction_theta_full 0.9939
_diffrn_measured_fraction_theta_max 0.9748
_diffrn_measurement_details
;
List of Runs (angles in degrees, time in seconds):

  # Type    Start    End  Width  t~exp~   \w     \q     \k     \f   Frames
#--------------------------------------------------------------------------
  1  \w    -60.00  26.40   1.20   11.00    --  -43.60  57.00-150.00   72
  2  \w     24.00 102.00   1.20   60.00    --   94.50 -45.00 -30.00   65
  3  \w     70.00 110.80   1.20   60.00    --   94.50  45.00 120.00   34
  4  \w   -122.00 -81.20   1.20   11.00    --  -43.60 -99.00 120.00   34
  5  \w   -125.00 -83.00   1.20   11.00    --  -43.60 -99.00 -60.00   35
  6  \w    130.00 155.20   1.20   60.00    --   94.50  45.00 120.00   21
  7  \w   -111.00 -82.20   1.20   11.00    --  -43.60 -99.00 -30.00   24
  8  \w    112.00 163.60   1.20   60.00    --   94.50  45.00-150.00   43
  9  \w   -146.00-117.20   1.20   60.00    --  -90.00-113.00-177.00   24
 10  \w     76.00 106.00   1.20   60.00    --   94.50  61.00 -90.00   25
 11  \w     57.00 121.80   1.20   60.00    --   94.50 -61.00-120.00   54
 12  \w     77.00 107.00   1.20   60.00    --   94.50  45.00-150.00   25
 13  \w     29.00  90.20   1.20   60.00    --   94.50 -15.00  60.00   51
 14  \w     58.00 119.20   1.20   60.00    --   94.50 -30.00-150.00   51
 15  \w     93.00 130.20   1.20   60.00    --   94.50 -15.00  60.00   31
 16  \w     47.00 102.20   1.20   60.00    --   94.50 -94.00-120.00   46
 17  \w     60.00 118.80   1.20   60.00    --   94.50 -61.00  30.00   49
;
_diffrn_measurement_device 'four-circle diffractometer'
_diffrn_measurement_device_type 'Xcalibur, Onyx, Nova'
_diffrn_measurement_method '\w scans'
_diffrn_orient_matrix_type 'CrysAlisPro convention (1999,Acta A55,543-557)'
_diffrn_orient_matrix_UB_11 0.0465298000
_diffrn_orient_matrix_UB_12 0.0148660000
_diffrn_orient_matrix_UB_13 -0.0569533000
_diffrn_orient_matrix_UB_21 -0.0917408000
_diffrn_orient_matrix_UB_22 -0.0462536000
_diffrn_orient_matrix_UB_23 -0.0599110000
_diffrn_orient_matrix_UB_31 -0.0374573000
_diffrn_orient_matrix_UB_32 0.1322331000
_diffrn_orient_matrix_UB_33 -0.0145745000
_diffrn_radiation_monochromator mirror
_diffrn_radiation_probe x-ray
_diffrn_radiation_type 'Cu K\a'
_diffrn_radiation_wavelength 1.54184
_diffrn_reflns_av_R_equivalents 0.0460
_diffrn_reflns_av_sigmaI/netI 0.0485
_diffrn_reflns_limit_h_max 18
_diffrn_reflns_limit_h_min -18
_diffrn_reflns_limit_k_max 13
_diffrn_reflns_limit_k_min -11
_diffrn_reflns_limit_l_max 23
_diffrn_reflns_limit_l_min -23
_diffrn_reflns_number 17197
_diffrn_reflns_theta_full 68.1328
_diffrn_reflns_theta_max 69.8638
_diffrn_reflns_theta_min 3.1436
_diffrn_source 'micro-focus sealed X-ray tube'
_diffrn_source_type 'Nova (Cu) X-ray Source'
_exptl_absorpt_coefficient_mu 0.446
_exptl_absorpt_correction_T_max 1.00000
_exptl_absorpt_correction_T_min 0.59009
_exptl_absorpt_correction_type multi-scan
_exptl_absorpt_process_details
;
CrysAlisPro 1.171.38.43 (Rigaku Oxford Diffraction, 2015)
Empirical absorption correction using spherical harmonics,
 implemented in SCALE3 ABSPACK scaling algorithm.
;
_exptl_crystal_density_diffrn 1.059
_exptl_crystal_description plate
_exptl_crystal_F_000 1064
_exptl_crystal_recrystallization_method 'Re-crystallisation from solvent'
_exptl_crystal_size_max 0.43
_exptl_crystal_size_mid 0.25
_exptl_crystal_size_min 0.20
_refine_diff_density_max 1.141
_refine_diff_density_min -0.584
_refine_diff_density_rms 0.061
_refine_ls_extinction_method none
_refine_ls_goodness_of_fit_ref 1.096
_refine_ls_hydrogen_treatment constr
_refine_ls_matrix_type full
_refine_ls_number_parameters 333
_refine_ls_number_reflns 5605
_refine_ls_number_restraints 0
_refine_ls_restrained_S_all 1.096
_refine_ls_R_factor_all 0.0823
_refine_ls_R_factor_gt 0.0708
_refine_ls_shift/su_max 0.000
_refine_ls_shift/su_mean 0.000
_refine_ls_structure_factor_coef Fsqd
_refine_ls_weighting_details 'w=1/[\s^2^(Fo^2^)+(0.1235P)^2^+1.4411P] where P=(Fo^2^+2Fc^2^)/3'
_refine_ls_weighting_scheme calc
_refine_ls_wR_factor_gt 0.1998
_refine_ls_wR_factor_ref 0.2201
_reflns_Friedel_coverage 0.000
_reflns_number_gt 4659
_reflns_number_total 5605
_reflns_threshold_expression 'I > 2\s(I)'
_cod_data_source_file c9cc00593e2.cif
_cod_data_source_block shelx_CCDC1
_cod_database_code 7123018
_shelx_space_group_comment
;
The symmetry employed for this shelxl refinement is uniquely defined
by the following loop, which should always be used as a source of
symmetry information in preference to the above space-group names.
They are only intended as comments.
;
_oxdiff_exptl_absorpt_empirical_full_min 0.434
_oxdiff_exptl_absorpt_empirical_full_max 3.181
_oxdiff_exptl_absorpt_empirical_details
;
Empirical correction (ABSPACK) includes:
- Absorption correction using spherical harmonics
- Frame scaling
;
_shelxl_version_number 2014-3

loop_
_space_group_symop_operation_xyz
'x, y, z'
'-x, y+1/2, -z+1/2'
'-x, -y, -z'
'x, -y-1/2, z-1/2'

loop_
_atom_site_label
_atom_site_type_symbol
_atom_site_fract_x
_atom_site_fract_y
_atom_site_fract_z
_atom_site_U_iso_or_equiv
_atom_site_adp_type
_atom_site_occupancy
_atom_site_site_symmetry_order
_atom_site_calc_flag
_atom_site_refinement_flags_posn
_atom_site_refinement_flags_adp
N1 N 0.79807(10) 0.73194(14) 0.14210(8) 0.0246(3) Uani 1 1 d . .
N2 N 0.71776(11) 0.54926(14) 0.13972(8) 0.0270(4) Uani 1 1 d . .
C51 C 0.57292(16) 0.5012(2) 0.21794(12) 0.0442(5) Uani 1 1 d . .
H51A H 0.5667 0.5463 0.1748 0.066 Uiso 1 1 calc R U
H51B H 0.5665 0.5559 0.2538 0.066 Uiso 1 1 calc R U
H51C H 0.5242 0.4398 0.2064 0.066 Uiso 1 1 calc R U
C20 C 0.71389(12) 0.79423(16) 0.14352(10) 0.0261(4) Uani 1 1 d . .
C31 C 0.7810(4) 0.7613(4) 0.34082(18) 0.1117(17) Uani 1 1 d . .
H31A H 0.8391 0.7444 0.3810 0.168 Uiso 1 1 calc R U
H31B H 0.7498 0.6858 0.3210 0.168 Uiso 1 1 calc R U
H31C H 0.7401 0.8097 0.3574 0.168 Uiso 1 1 calc R U
C50 C 0.68472(18) 0.3709(3) 0.31848(13) 0.0521(6) Uani 1 1 d . .
H50A H 0.6356 0.3106 0.3095 0.078 Uiso 1 1 calc R U
H50B H 0.6817 0.4274 0.3547 0.078 Uiso 1 1 calc R U
H50C H 0.7457 0.3313 0.3355 0.078 Uiso 1 1 calc R U
C21 C 0.63200(13) 0.80234(17) 0.07921(10) 0.0293(4) Uani 1 1 d . .
C40 C 0.71329(12) 0.41954(18) 0.13651(10) 0.0283(4) Uani 1 1 d . .
C30 C 0.8382(2) 0.9587(3) 0.31080(17) 0.0733(9) Uani 1 1 d . .
H30A H 0.8485 1.0068 0.2738 0.110 Uiso 1 1 calc R U
H30B H 0.8967 0.9515 0.3520 0.110 Uiso 1 1 calc R U
H30C H 0.7913 0.9978 0.3254 0.110 Uiso 1 1 calc R U
C45 C 0.68649(13) 0.36195(19) 0.18997(10) 0.0313(4) Uani 1 1 d . .
C49 C 0.67074(14) 0.4400(2) 0.24807(11) 0.0356(5) Uani 1 1 d . .
H49 H 0.7183 0.5055 0.2604 0.043 Uiso 1 1 calc R U
C1 C 0.79279(12) 0.60440(17) 0.14279(9) 0.0262(4) Uani 1 1 d . .
H1 H 0.8459 0.5587 0.1456 0.031 Uiso 1 1 calc R U
C25 C 0.71537(15) 0.83820(19) 0.21052(11) 0.0341(5) Uani 1 1 d . .
C47 C 0.8540(3) 0.3821(3) 0.0290(2) 0.0744(10) Uani 1 1 d . .
H47A H 0.8958 0.4041 0.0772 0.112 Uiso 1 1 calc R U
H47B H 0.8703 0.4283 -0.0060 0.112 Uiso 1 1 calc R U
H47C H 0.8604 0.2963 0.0214 0.112 Uiso 1 1 calc R U
C27 C 0.55658(17) 0.6503(2) -0.02161(13) 0.0494(6) Uani 1 1 d . .
H27A H 0.5713 0.5871 0.0146 0.074 Uiso 1 1 calc R U
H27B H 0.5601 0.6176 -0.0656 0.074 Uiso 1 1 calc R U
H27C H 0.4935 0.6804 -0.0312 0.074 Uiso 1 1 calc R U
C48 C 0.6792(3) 0.3705(3) -0.05563(15) 0.0708(9) Uani 1 1 d . .
H48A H 0.6873 0.2851 -0.0630 0.106 Uiso 1 1 calc R U
H48B H 0.6903 0.4172 -0.0929 0.106 Uiso 1 1 calc R U
H48C H 0.6156 0.3849 -0.0579 0.106 Uiso 1 1 calc R U
C26 C 0.62796(14) 0.75481(19) 0.00600(10) 0.0355(5) Uani 1 1 d . .
H26 H 0.6911 0.7233 0.0121 0.043 Uiso 1 1 calc R U
C28 C 0.60330(18) 0.8579(2) -0.05109(12) 0.0477(6) Uani 1 1 d . .
H28A H 0.5393 0.8850 -0.0614 0.072 Uiso 1 1 calc R U
H28B H 0.6089 0.8279 -0.0949 0.072 Uiso 1 1 calc R U
H28C H 0.6463 0.9251 -0.0325 0.072 Uiso 1 1 calc R U
C24 C 0.63184(17) 0.8898(2) 0.21189(12) 0.0404(5) Uani 1 1 d . .
H24 H 0.6306 0.9198 0.2556 0.048 Uiso 1 1 calc R U
C46 C 0.75094(18) 0.4099(2) 0.01995(13) 0.0443(5) Uani 1 1 d . .
H46 H 0.7454 0.4987 0.0238 0.053 Uiso 1 1 calc R U
C44 C 0.67532(14) 0.2360(2) 0.18700(12) 0.0386(5) Uani 1 1 d . .
H44 H 0.6577 0.1966 0.2218 0.046 Uiso 1 1 calc R U
C17 C 0.9752(3) 0.7359(3) 0.0640(2) 0.0801(11) Uani 1 1 d . .
H17A H 1.0361 0.7047 0.0660 0.096 Uiso 1 1 calc R U
H17B H 0.9263 0.6821 0.0325 0.096 Uiso 1 1 calc R U
C41 C 0.72712(14) 0.35159(18) 0.08109(11) 0.0340(5) Uani 1 1 d . .
C16 C 0.9610(2) 0.8602(3) 0.03036(15) 0.0613(8) Uani 1 1 d . .
H16A H 0.9513 0.8523 -0.0208 0.074 Uiso 1 1 calc R U
H16B H 1.0183 0.9080 0.0535 0.074 Uiso 1 1 calc R U
C11 C 0.97271(15) 0.7298(2) 0.14021(15) 0.0477(6) Uani 1 1 d . .
H11 H 0.9723 0.6442 0.1547 0.057 Uiso 1 1 calc R U
C15 C 0.87702(19) 0.9288(3) 0.03691(16) 0.0695(9) Uani 1 1 d . .
H15A H 0.8186 0.8905 0.0051 0.083 Uiso 1 1 calc R U
H15B H 0.8775 1.0121 0.0202 0.083 Uiso 1 1 calc R U
C42 C 0.71537(16) 0.2249(2) 0.08152(13) 0.0413(5) Uani 1 1 d . .
H42 H 0.7252 0.1781 0.0457 0.050 Uiso 1 1 calc R U
C29 C 0.8035(2) 0.8327(3) 0.28105(12) 0.0544(7) Uani 1 1 d . .
H29 H 0.8545 0.7902 0.2713 0.065 Uiso 1 1 calc R U
C22 C 0.55053(14) 0.85487(19) 0.08372(12) 0.0374(5) Uani 1 1 d . .
H22 H 0.4957 0.8613 0.0421 0.045 Uiso 1 1 calc R U
C43 C 0.68993(16) 0.1678(2) 0.13306(14) 0.0433(5) Uani 1 1 d . .
H43 H 0.6824 0.0833 0.1319 0.052 Uiso 1 1 calc R U
C10 C 0.87731(16) 0.9319(2) 0.11585(15) 0.0465(6) Uani 1 1 d . .
H10 H 0.8190 0.9709 0.1159 0.056 Uiso 1 1 calc R U
C23 C 0.55047(16) 0.8975(2) 0.14940(13) 0.0418(5) Uani 1 1 d . .
H23 H 0.4954 0.9316 0.1518 0.050 Uiso 1 1 calc R U
C12 C 0.9656(2) 0.9976(3) 0.1705(2) 0.0789(11) Uani 1 1 d . .
H12A H 0.9715 1.0761 0.1497 0.095 Uiso 1 1 calc R U
H12B H 0.9532 1.0138 0.2144 0.095 Uiso 1 1 calc R U
C14 C 1.0564(2) 0.7981(4) 0.1985(2) 0.0932(14) Uani 1 1 d . .
H14A H 1.0555 0.7783 0.2461 0.112 Uiso 1 1 calc R U
H14B H 1.1154 0.7666 0.1968 0.112 Uiso 1 1 calc R U
B1 B 0.87791(15) 0.7935(2) 0.13594(11) 0.0290(5) Uani 1 1 d . .
C13 C 1.0572(3) 0.9360(5) 0.1917(3) 0.1045(14) Uani 1 1 d . .
H13A H 1.0985 0.9691 0.2382 0.125 Uiso 1 1 calc R U
H13B H 1.0853 0.9562 0.1563 0.125 Uiso 1 1 calc R U

loop_
_atom_site_aniso_label
_atom_site_aniso_U_11
_atom_site_aniso_U_22
_atom_site_aniso_U_33
_atom_site_aniso_U_23
_atom_site_aniso_U_13
_atom_site_aniso_U_12
N1 0.0237(7) 0.0244(8) 0.0261(7) 0.0013(6) 0.0097(6) 0.0014(6)
N2 0.0316(8) 0.0252(8) 0.0270(7) 0.0031(6) 0.0140(6) 0.0023(6)
C51 0.0456(12) 0.0511(14) 0.0427(11) 0.0055(10) 0.0240(10) 0.0101(10)
C20 0.0271(9) 0.0212(9) 0.0332(9) 0.0041(7) 0.0148(7) 0.0016(7)
C31 0.172(4) 0.078(3) 0.0449(16) 0.0149(16) -0.006(2) -0.031(3)
C50 0.0517(13) 0.0688(17) 0.0414(12) 0.0179(11) 0.0238(10) 0.0085(12)
C21 0.0280(9) 0.0235(9) 0.0369(10) 0.0031(7) 0.0126(7) 0.0005(7)
C40 0.0268(8) 0.0247(9) 0.0343(9) 0.0043(7) 0.0125(7) 0.0018(7)
C30 0.0638(17) 0.079(2) 0.0641(17) -0.0058(16) 0.0080(14) -0.0215(16)
C45 0.0261(9) 0.0324(10) 0.0353(9) 0.0084(8) 0.0114(7) 0.0026(7)
C49 0.0357(10) 0.0414(12) 0.0331(10) 0.0058(8) 0.0167(8) 0.0001(9)
C1 0.0274(9) 0.0264(9) 0.0261(8) 0.0025(7) 0.0113(7) 0.0039(7)
C25 0.0423(11) 0.0303(10) 0.0341(10) 0.0031(8) 0.0192(9) 0.0062(8)
C47 0.091(2) 0.0531(16) 0.119(3) -0.0011(17) 0.086(2) 0.0022(15)
C27 0.0465(13) 0.0440(13) 0.0443(12) -0.0063(10) 0.0012(10) 0.0008(10)
C48 0.126(3) 0.0516(16) 0.0457(14) -0.0129(12) 0.0447(17) -0.0150(17)
C26 0.0332(10) 0.0364(11) 0.0318(10) 0.0016(8) 0.0062(8) 0.0057(8)
C28 0.0499(13) 0.0511(14) 0.0379(11) 0.0094(10) 0.0112(10) 0.0105(11)
C24 0.0522(12) 0.0362(11) 0.0446(11) 0.0032(9) 0.0318(10) 0.0077(10)
C46 0.0667(14) 0.0311(11) 0.0513(12) -0.0052(9) 0.0406(12) -0.0034(10)
C44 0.0338(10) 0.0331(11) 0.0500(12) 0.0131(9) 0.0168(9) 0.0001(8)
C17 0.116(3) 0.0538(17) 0.115(3) -0.0213(17) 0.094(3) -0.0158(17)
C41 0.0355(10) 0.0278(10) 0.0429(11) 0.0001(8) 0.0192(9) 0.0011(8)
C16 0.0767(18) 0.0701(18) 0.0492(13) -0.0104(13) 0.0374(13) -0.0280(15)
C11 0.0333(11) 0.0415(12) 0.0759(16) 0.0132(11) 0.0291(11) 0.0056(9)
C15 0.0460(13) 0.085(2) 0.0701(17) 0.0434(17) 0.0133(12) -0.0120(14)
C42 0.0435(11) 0.0286(11) 0.0569(13) -0.0040(9) 0.0246(10) 0.0012(9)
C29 0.0625(15) 0.0644(16) 0.0312(11) -0.0062(10) 0.0113(10) 0.0222(13)
C22 0.0273(9) 0.0329(11) 0.0514(12) 0.0039(9) 0.0139(9) 0.0033(8)
C43 0.0407(11) 0.0242(10) 0.0665(14) 0.0065(10) 0.0214(10) 0.0011(8)
C10 0.0379(11) 0.0301(11) 0.0823(17) 0.0012(11) 0.0348(11) -0.0011(9)
C23 0.0386(11) 0.0357(11) 0.0619(14) 0.0063(10) 0.0311(10) 0.0076(9)
C12 0.082(2) 0.0625(19) 0.119(3) -0.0506(19) 0.068(2) -0.0427(17)
C14 0.0339(13) 0.114(3) 0.103(3) 0.053(2) -0.0089(14) -0.0213(16)
B1 0.0285(10) 0.0326(11) 0.0263(9) -0.0021(8) 0.0105(8) -0.0016(8)
C13 0.068(2) 0.118(4) 0.101(3) -0.043(3) 0.0008(19) -0.027(2)

loop_
_atom_type_symbol
_atom_type_description
_atom_type_scat_dispersion_real
_atom_type_scat_dispersion_imag
_atom_type_scat_source
C C 0.0181 0.0091 'International Tables Vol C Tables 4.2.6.8 and 6.1.1.4'
H H 0.0000 0.0000 'International Tables Vol C Tables 4.2.6.8 and 6.1.1.4'
B B 0.0090 0.0039 'International Tables Vol C Tables 4.2.6.8 and 6.1.1.4'
N N 0.0311 0.0180 'International Tables Vol C Tables 4.2.6.8 and 6.1.1.4'

loop_
_geom_angle_atom_site_label_1
_geom_angle_atom_site_label_2
_geom_angle_atom_site_label_3
_geom_angle
C1 N1 B1 121.68(15)
C1 N1 C20 114.44(14)
B1 N1 C20 123.77(15)
C1 N2 C40 120.29(15)
C25 C20 C21 122.10(16)
C25 C20 N1 118.10(16)
C21 C20 N1 119.69(16)
C22 C21 C20 118.10(18)
C22 C21 C26 118.55(17)
C20 C21 C26 123.34(16)
C41 C40 C45 121.04(18)
C41 C40 N2 123.07(16)
C45 C40 N2 115.72(16)
C44 C45 C40 118.40(19)
C44 C45 C49 122.64(18)
C40 C45 C49 118.96(18)
C45 C49 C50 113.81(19)
C45 C49 C51 110.55(17)
C50 C49 C51 111.04(17)
N2 C1 N1 121.87(16)
C24 C25 C20 117.37(19)
C24 C25 C29 119.21(18)
C20 C25 C29 123.42(18)
C21 C26 C27 111.76(18)
C21 C26 C28 111.20(17)
C27 C26 C28 109.76(18)
C23 C24 C25 121.31(19)
C41 C46 C47 110.7(2)
C41 C46 C48 111.3(2)
C47 C46 C48 112.2(2)
C43 C44 C45 121.05(19)
C16 C17 C11 115.3(2)
C42 C41 C40 117.68(18)
C42 C41 C46 119.20(18)
C40 C41 C46 123.09(18)
C17 C16 C15 113.4(2)
C17 C11 C14 113.7(2)
C17 C11 B1 106.5(2)
C14 C11 B1 107.8(2)
C16 C15 C10 113.8(2)
C43 C42 C41 122.0(2)
C30 C29 C25 112.2(2)
C30 C29 C31 107.7(2)
C25 C29 C31 110.5(3)
C23 C22 C21 120.5(2)
C42 C43 C44 119.9(2)
C12 C10 C15 113.0(2)
C12 C10 B1 110.4(2)
C15 C10 B1 103.3(2)
C22 C23 C24 120.57(18)
C13 C12 C10 118.0(3)
C13 C14 C11 116.4(3)
N1 B1 C10 123.57(17)
N1 B1 C11 124.89(19)
C10 B1 C11 111.26(17)
C12 C13 C14 116.6(3)

loop_
_geom_bond_atom_site_label_1
_geom_bond_atom_site_label_2
_geom_bond_distance
N1 C1 1.397(2)
N1 B1 1.427(3)
N1 C20 1.454(2)
N2 C1 1.267(2)
N2 C40 1.420(2)
C51 C49 1.530(3)
C20 C25 1.402(3)
C20 C21 1.412(3)
C31 C29 1.555(5)
C50 C49 1.528(3)
C21 C22 1.392(3)
C21 C26 1.518(3)
C40 C41 1.402(3)
C40 C45 1.412(3)
C30 C29 1.514(4)
C45 C44 1.386(3)
C45 C49 1.519(3)
C25 C24 1.394(3)
C25 C29 1.533(3)
C47 C46 1.533(4)
C27 C26 1.528(3)
C48 C46 1.548(4)
C26 C28 1.540(3)
C24 C23 1.387(4)
C46 C41 1.523(3)
C44 C43 1.384(3)
C17 C16 1.494(5)
C17 C11 1.523(4)
C41 C42 1.397(3)
C16 C15 1.522(5)
C11 C14 1.552(4)
C11 B1 1.569(3)
C15 C10 1.560(4)
C42 C43 1.366(3)
C22 C23 1.380(3)
C10 C12 1.549(4)
C10 B1 1.564(3)
C12 C13 1.456(6)
C14 C13 1.514(7)
